data_4508413
loop_
_publ_author_name
'Bajpai, Alankriti'
'Venugopalan, Paloth'
'Moorthy, Jarugu Narasimha'

_publ_section_title
;
 Self-Assembly of Rigid Three-Connecting Mesitylenetribenzoic Acid:
 Multifarious Supramolecular Synthons and Solvent-Induced Supramolecular
 Isomerism
;
_journal_issue 11
_journal_name_full 'Crystal Growth &amp; Design'
_journal_page_first 4721
_journal_paper_doi 10.1021/cg400805c
_journal_volume 13
_journal_year 2013
_chemical_formula_sum 'C38 H44 O10'
_chemical_formula_weight 660.73
_chemical_name_systematic
;
 ?
;
_space_group_IT_number 60
_symmetry_space_group_name_Hall '-P 2n 2ab'
_symmetry_space_group_name_H-M 'P b c n'
_atom_sites_solution_hydrogens geom
_atom_sites_solution_primary direct
_atom_sites_solution_secondary difmap
_audit_creation_method SHELXL-97
_cell_angle_alpha 90.00
_cell_angle_beta 90.00
_cell_angle_gamma 90.00
_cell_formula_units_Z 8
_cell_length_a 27.090(3)
_cell_length_b 9.0376(9)
_cell_length_c 31.579(3)
_cell_measurement_temperature 273(2)
_cell_volume 7731.4(14)
_computing_structure_refinement 'SHELXL-97 (Sheldrick, 1997)'
_diffrn_ambient_temperature 273(2)
_diffrn_measured_fraction_theta_full 0.990
_diffrn_measured_fraction_theta_max 0.990
_diffrn_radiation_monochromator graphite
_diffrn_radiation_source 'fine-focus sealed tube'
_diffrn_radiation_type MoK\a
_diffrn_radiation_wavelength 0.71073
_diffrn_reflns_av_R_equivalents 0.1392
_diffrn_reflns_av_sigmaI/netI 0.0976
_diffrn_reflns_limit_h_max 32
_diffrn_reflns_limit_h_min -28
_diffrn_reflns_limit_k_max 10
_diffrn_reflns_limit_k_min -10
_diffrn_reflns_limit_l_max 37
_diffrn_reflns_limit_l_min -37
_diffrn_reflns_number 42781
_diffrn_reflns_theta_full 25.00
_diffrn_reflns_theta_max 25.00
_diffrn_reflns_theta_min 2.38
_exptl_absorpt_coefficient_mu 0.082
_exptl_crystal_density_diffrn 1.135
_exptl_crystal_density_method 'not measured'
_exptl_crystal_F_000 2816
_refine_diff_density_max 0.368
_refine_diff_density_min -0.355
_refine_diff_density_rms 0.082
_refine_ls_extinction_method none
_refine_ls_goodness_of_fit_ref 1.083
_refine_ls_hydrogen_treatment mixed
_refine_ls_matrix_type full
_refine_ls_number_parameters 597
_refine_ls_number_reflns 6743
_refine_ls_number_restraints 277
_refine_ls_restrained_S_all 1.088
_refine_ls_R_factor_all 0.2235
_refine_ls_R_factor_gt 0.1222
_refine_ls_shift/su_max 0.000
_refine_ls_shift/su_mean 0.000
_refine_ls_structure_factor_coef Fsqd
_refine_ls_weighting_details 'calc w=1/[\s^2^(Fo^2^)+(0.1786P)^2^+0.0000P] where P=(Fo^2^+2Fc^2^)/3'
_refine_ls_weighting_scheme calc
_refine_ls_wR_factor_gt 0.2899
_refine_ls_wR_factor_ref 0.3324
_reflns_number_gt 3217
_reflns_number_total 6743
_reflns_threshold_expression >2sigma(I)
_cod_data_source_file cg400805c_si_002.cif
_cod_data_source_block 2dme
_cod_original_cell_volume 7731.3(14)
_cod_database_code 4508413

loop_
_symmetry_equiv_pos_as_xyz
'x, y, z'
'-x+1/2, -y+1/2, z+1/2'
'x+1/2, -y+1/2, -z'
'-x, y, -z+1/2'
'-x, -y, -z'
'x-1/2, y-1/2, -z-1/2'
'-x-1/2, y-1/2, z'
'x, -y, z-1/2'

loop_
_atom_site_label
_atom_site_type_symbol
_atom_site_fract_x
_atom_site_fract_y
_atom_site_fract_z
_atom_site_U_iso_or_equiv
_atom_site_adp_type
_atom_site_occupancy
_atom_site_symmetry_multiplicity
_atom_site_calc_flag
_atom_site_refinement_flags
_atom_site_disorder_assembly
_atom_site_disorder_group
O1 O 0.48755(13) 0.8296(4) 0.01825(15) 0.0710(13) Uani 1 1 d . . .
O2 O 0.55910(13) 0.9520(4) 0.01688(13) 0.0650(12) Uani 1 1 d . . .
H2A H 0.5406 1.0232 0.0143 0.098 Uiso 1 1 calc R . .
O3 O 0.70727(16) -0.2453(5) -0.16230(13) 0.0825(15) Uani 1 1 d . . .
O4 O 0.78041(16) -0.1366(5) -0.15841(12) 0.0767(13) Uani 1 1 d . . .
H4A H 0.7847 -0.1848 -0.1801 0.115 Uiso 1 1 calc R . .
O5 O 0.70126(15) -0.2412(5) 0.26798(12) 0.0731(13) Uani 1 1 d . . .
O6 O 0.77341(16) -0.1236(5) 0.26650(12) 0.0841(15) Uani 1 1 d . . .
H6A H 0.7765 -0.1644 0.2896 0.126 Uiso 1 1 calc R . .
C1 C 0.64057(16) 0.3038(5) 0.05153(14) 0.0340(11) Uani 1 1 d . . .
C2 C 0.65539(15) 0.2352(5) 0.01327(13) 0.0333(11) Uani 1 1 d . . .
C3 C 0.68321(16) 0.1056(5) 0.01462(13) 0.0324(11) Uani 1 1 d . . .
C4 C 0.69733(15) 0.0420(5) 0.05330(14) 0.0312(11) Uani 1 1 d . . .
C5 C 0.68216(15) 0.1102(5) 0.09083(13) 0.0308(11) Uani 1 1 d . . .
C6 C 0.65468(16) 0.2396(5) 0.09029(14) 0.0336(11) Uani 1 1 d . . .
C7 C 0.63842(19) 0.3119(6) 0.13151(15) 0.0487(14) Uani 1 1 d . . .
H7A H 0.6650 0.3086 0.1516 0.073 Uiso 1 1 calc R . .
H7B H 0.6105 0.2596 0.1427 0.073 Uiso 1 1 calc R . .
H7C H 0.6295 0.4130 0.1262 0.073 Uiso 1 1 calc R . .
C8 C 0.63936(18) 0.3010(6) -0.02864(14) 0.0472(14) Uani 1 1 d . . .
H8A H 0.6064 0.2692 -0.0351 0.071 Uiso 1 1 calc R . .
H8B H 0.6614 0.2686 -0.0506 0.071 Uiso 1 1 calc R . .
H8C H 0.6402 0.4070 -0.0268 0.071 Uiso 1 1 calc R . .
C9 C 0.72721(17) -0.0977(5) 0.05463(15) 0.0372(12) Uani 1 1 d . . .
H9A H 0.7296 -0.1384 0.0266 0.056 Uiso 1 1 calc R . .
H9B H 0.7114 -0.1680 0.0730 0.056 Uiso 1 1 calc R . .
H9C H 0.7597 -0.0762 0.0651 0.056 Uiso 1 1 calc R . .
C10 C 0.61271(17) 0.4424(5) 0.04972(13) 0.0350(11) Uani 1 1 d . . .
C11 C 0.63627(17) 0.5789(6) 0.04802(17) 0.0476(14) Uani 1 1 d . . .
H11A H 0.6704 0.5830 0.0514 0.057 Uiso 1 1 calc R . .
C12 C 0.61112(18) 0.7051(6) 0.04170(17) 0.0497(14) Uani 1 1 d . . .
H12A H 0.6279 0.7948 0.0411 0.060 Uiso 1 1 calc R . .
C13 C 0.56005(17) 0.7028(6) 0.03597(17) 0.0459(13) Uani 1 1 d . . .
C14 C 0.53638(19) 0.5713(6) 0.04032(19) 0.0568(16) Uani 1 1 d . . .
H14A H 0.5021 0.5690 0.0386 0.068 Uiso 1 1 calc R . .
C15 C 0.56172(18) 0.4406(6) 0.04722(17) 0.0494(14) Uani 1 1 d . . .
H15A H 0.5446 0.3520 0.0502 0.059 Uiso 1 1 calc R . .
C16 C 0.53364(18) 0.8351(6) 0.02314(18) 0.0471(14) Uani 1 1 d . . .
C17 C 0.69806(17) 0.0334(5) -0.02629(13) 0.0357(12) Uani 1 1 d . . .
C18 C 0.74356(18) 0.0623(6) -0.04398(14) 0.0434(13) Uani 1 1 d . . .
H18A H 0.7655 0.1242 -0.0299 0.052 Uiso 1 1 calc R . .
C19 C 0.75724(18) -0.0003(6) -0.08288(15) 0.0490(14) Uani 1 1 d . . .
H19A H 0.7879 0.0205 -0.0948 0.059 Uiso 1 1 calc R . .
C20 C 0.72464(19) -0.0928(6) -0.10309(14) 0.0437(13) Uani 1 1 d . . .
C21 C 0.6790(2) -0.1229(6) -0.08527(16) 0.0560(16) Uani 1 1 d . . .
H21A H 0.6570 -0.1859 -0.0989 0.067 Uiso 1 1 calc R . .
C22 C 0.66634(19) -0.0581(6) -0.04697(15) 0.0508(14) Uani 1 1 d . . .
H22A H 0.6356 -0.0776 -0.0352 0.061 Uiso 1 1 calc R . .
C23 C 0.7376(2) -0.1638(7) -0.14355(16) 0.0520(15) Uani 1 1 d . . .
C24 C 0.69574(17) 0.0415(5) 0.13248(13) 0.0359(12) Uani 1 1 d . . .
C25 C 0.73917(18) 0.0746(6) 0.15287(15) 0.0460(13) Uani 1 1 d . . .
H25A H 0.7609 0.1418 0.1407 0.055 Uiso 1 1 calc R . .
C26 C 0.75096(19) 0.0103(6) 0.19087(14) 0.0464(14) Uani 1 1 d . . .
H26A H 0.7807 0.0329 0.2040 0.056 Uiso 1 1 calc R . .
C27 C 0.71932(19) -0.0860(6) 0.20922(15) 0.0450(13) Uani 1 1 d . . .
C28 C 0.6752(2) -0.1217(6) 0.18995(15) 0.0511(15) Uani 1 1 d . . .
H28A H 0.6536 -0.1880 0.2027 0.061 Uiso 1 1 calc R . .
C29 C 0.66343(19) -0.0584(6) 0.15174(15) 0.0493(14) Uani 1 1 d . . .
H29A H 0.6338 -0.0822 0.1386 0.059 Uiso 1 1 calc R . .
C30 C 0.7318(2) -0.1552(6) 0.25097(16) 0.0516(14) Uani 1 1 d . . .
O7 O 0.5490(9) -0.213(3) -0.0833(10) 0.116(9) Uani 0.21 1 d PDU A 1
O8 O 0.6093(7) -0.491(2) -0.1395(6) 0.089(6) Uani 0.21 1 d PDU A 1
C31 C 0.5049(12) -0.130(3) -0.0860(12) 0.097(11) Uiso 0.21 1 d PDU A 1
H31A H 0.4881 -0.1320 -0.0593 0.146 Uiso 0.21 1 calc PR A 1
H31B H 0.4839 -0.1711 -0.1075 0.146 Uiso 0.21 1 calc PR A 1
H31C H 0.5126 -0.0290 -0.0932 0.146 Uiso 0.21 1 calc PR A 1
C32 C 0.5454(8) -0.348(3) -0.1062(12) 0.114(10) Uiso 0.21 1 d PDU A 1
H32A H 0.5408 -0.3273 -0.1361 0.137 Uiso 0.21 1 calc PR A 1
H32B H 0.5170 -0.4039 -0.0963 0.137 Uiso 0.21 1 calc PR A 1
C33 C 0.5913(11) -0.438(3) -0.1002(7) 0.103(9) Uiso 0.21 1 d PDU A 1
H33A H 0.6164 -0.3771 -0.0868 0.123 Uiso 0.21 1 calc PR A 1
H33B H 0.5843 -0.5207 -0.0817 0.123 Uiso 0.21 1 calc PR A 1
C34 C 0.597(2) -0.644(3) -0.1450(16) 0.200(18) Uiso 0.21 1 d PDU A 1
H34A H 0.5834 -0.6581 -0.1728 0.300 Uiso 0.21 1 calc PR A 1
H34B H 0.5728 -0.6718 -0.1241 0.300 Uiso 0.21 1 calc PR A 1
H34C H 0.6259 -0.7031 -0.1417 0.300 Uiso 0.21 1 calc PR A 1
O7A O 0.5979(16) 0.118(5) -0.1568(13) 0.276(15) Uani 0.29 1 d PDU B 2
O8A O 0.6073(15) -0.152(3) -0.2369(11) 0.243(14) Uani 0.29 1 d PDU B 2
C31A C 0.553(2) 0.174(6) -0.174(2) 0.29(2) Uiso 0.29 1 d PDU B 2
H31D H 0.5480 0.2732 -0.1646 0.430 Uiso 0.29 1 calc PR B 2
H31E H 0.5261 0.1127 -0.1652 0.430 Uiso 0.29 1 calc PR B 2
H31F H 0.5551 0.1727 -0.2046 0.430 Uiso 0.29 1 calc PR B 2
C32A C 0.605(2) -0.032(4) -0.1690(10) 0.271(16) Uiso 0.29 1 d PDU B 2
H32C H 0.5740 -0.0832 -0.1699 0.326 Uiso 0.29 1 calc PR B 2
H32D H 0.6261 -0.0811 -0.1481 0.326 Uiso 0.29 1 calc PR B 2
C33A C 0.6296(13) -0.040(6) -0.2115(13) 0.244(15) Uiso 0.29 1 d PDU B 2
H33C H 0.6267 0.0546 -0.2257 0.293 Uiso 0.29 1 calc PR B 2
H33D H 0.6644 -0.0621 -0.2081 0.293 Uiso 0.29 1 calc PR B 2
C34A C 0.5662(19) -0.094(6) -0.2598(19) 0.27(2) Uiso 0.29 1 d PDU B 2
H34D H 0.5541 -0.1683 -0.2790 0.399 Uiso 0.29 1 calc PR B 2
H34E H 0.5763 -0.0086 -0.2755 0.399 Uiso 0.29 1 calc PR B 2
H34F H 0.5405 -0.0673 -0.2403 0.399 Uiso 0.29 1 calc PR B 2
O9 O 0.5665(6) -0.336(2) -0.0801(6) 0.062(6) Uani 0.23 1 d PDU C 3
O10 O 0.4723(8) -0.076(3) -0.1064(9) 0.135(9) Uani 0.23 1 d PDU C 3
C35 C 0.5799(11) -0.341(3) -0.1236(6) 0.088(9) Uiso 0.23 1 d PDU C 3
H35A H 0.5878 -0.4410 -0.1313 0.132 Uiso 0.23 1 calc PR C 3
H35B H 0.6082 -0.2790 -0.1282 0.132 Uiso 0.23 1 calc PR C 3
H35C H 0.5529 -0.3066 -0.1405 0.132 Uiso 0.23 1 calc PR C 3
C36 C 0.5357(13) -0.215(4) -0.0704(7) 0.110(10) Uiso 0.23 1 d PDU C 3
H36A H 0.5526 -0.1501 -0.0506 0.132 Uiso 0.23 1 calc PR C 3
H36B H 0.5060 -0.2508 -0.0566 0.132 Uiso 0.23 1 calc PR C 3
C37 C 0.5215(11) -0.128(4) -0.1087(11) 0.136(10) Uiso 0.23 1 d PDU C 3
H37A H 0.5437 -0.0448 -0.1117 0.163 Uiso 0.23 1 calc PR C 3
H37B H 0.5252 -0.1904 -0.1335 0.163 Uiso 0.23 1 calc PR C 3
C38 C 0.4671(12) 0.070(3) -0.1220(14) 0.129(13) Uiso 0.23 1 d PDU C 3
H38A H 0.4343 0.1047 -0.1162 0.193 Uiso 0.23 1 calc PR C 3
H38B H 0.4727 0.0706 -0.1520 0.193 Uiso 0.23 1 calc PR C 3
H38C H 0.4907 0.1331 -0.1083 0.193 Uiso 0.23 1 calc PR C 3
O9A O 0.4367(9) 0.293(3) -0.1962(8) 0.152(8) Uani 0.27 1 d PDU D 4
O10A O 0.5292(13) 0.193(4) -0.1274(15) 0.276(15) Uani 0.27 1 d PDU D 4
C35A C 0.4198(15) 0.426(4) -0.2153(11) 0.155(13) Uiso 0.27 1 d PDU D 4
H35D H 0.3990 0.4019 -0.2390 0.232 Uiso 0.27 1 calc PR D 4
H35E H 0.4475 0.4824 -0.2249 0.232 Uiso 0.27 1 calc PR D 4
H35F H 0.4014 0.4820 -0.1950 0.232 Uiso 0.27 1 calc PR D 4
C36A C 0.4582(16) 0.317(4) -0.1560(10) 0.158(12) Uiso 0.27 1 d PDU D 4
H36C H 0.4335 0.3560 -0.1368 0.189 Uiso 0.27 1 calc PR D 4
H36D H 0.4844 0.3899 -0.1585 0.189 Uiso 0.27 1 calc PR D 4
C37A C 0.4788(12) 0.175(4) -0.1386(13) 0.241(15) Uiso 0.27 1 d PDU D 4
H37C H 0.4600 0.1458 -0.1139 0.289 Uiso 0.27 1 calc PR D 4
H37D H 0.4758 0.0978 -0.1597 0.289 Uiso 0.27 1 calc PR D 4
C38A C 0.5582(18) 0.071(7) -0.142(3) 0.28(2) Uiso 0.27 1 d PDU D 4
H38D H 0.5914 0.0821 -0.1316 0.422 Uiso 0.27 1 calc PR D 4
H38E H 0.5582 0.0695 -0.1722 0.422 Uiso 0.27 1 calc PR D 4
H38F H 0.5445 -0.0193 -0.1312 0.422 Uiso 0.27 1 calc PR D 4
O11 O 0.5939(19) -0.321(5) -0.2518(16) 0.289(16) Uani 0.28 1 d PDU E 5
O12 O 0.596(2) -0.005(4) -0.2249(14) 0.277(16) Uani 0.28 1 d PDU E 5
C39 C 0.614(2) -0.306(7) -0.2103(18) 0.30(2) Uiso 0.28 1 d PDU E 5
H39G H 0.6431 -0.3651 -0.2080 0.444 Uiso 0.28 1 calc PR E 5
H39H H 0.5898 -0.3401 -0.1900 0.444 Uiso 0.28 1 calc PR E 5
H39I H 0.6215 -0.2046 -0.2049 0.444 Uiso 0.28 1 calc PR E 5
C40 C 0.557(2) -0.210(6) -0.2597(16) 0.302(17) Uiso 0.28 1 d PDU E 5
H40E H 0.5255 -0.2568 -0.2632 0.362 Uiso 0.28 1 calc PR E 5
H40F H 0.5654 -0.1580 -0.2857 0.362 Uiso 0.28 1 calc PR E 5
C41 C 0.5554(16) -0.103(5) -0.2236(17) 0.279(17) Uiso 0.28 1 d PDU E 5
H41E H 0.5250 -0.0465 -0.2252 0.334 Uiso 0.28 1 calc PR E 5
H41F H 0.5556 -0.1565 -0.1971 0.334 Uiso 0.28 1 calc PR E 5
C42 C 0.620(2) 0.008(7) -0.1848(18) 0.27(2) Uiso 0.28 1 d PDU E 5
H42G H 0.6478 0.0711 -0.1870 0.407 Uiso 0.28 1 calc PR E 5
H42H H 0.6298 -0.0886 -0.1754 0.407 Uiso 0.28 1 calc PR E 5
H42I H 0.5967 0.0487 -0.1647 0.407 Uiso 0.28 1 calc PR E 5
O11A O 0.5496(19) -0.230(4) -0.1019(15) 0.258(17) Uani 0.26 1 d PDU F 6
O12A O 0.4933(18) -0.005(6) -0.1173(18) 0.287(17) Uani 0.26 1 d PDU F 6
C39A C 0.570(2) -0.353(5) -0.080(2) 0.17(2) Uiso 0.26 1 d PDU F 6
H39A H 0.5598 -0.4428 -0.0939 0.260 Uiso 0.26 1 calc PR F 6
H39B H 0.5596 -0.3528 -0.0514 0.260 Uiso 0.26 1 calc PR F 6
H39C H 0.6058 -0.3467 -0.0813 0.260 Uiso 0.26 1 calc PR F 6
C40A C 0.5698(18) -0.092(5) -0.088(2) 0.271(17) Uiso 0.26 1 d PDU F 6
H40A H 0.6047 -0.0884 -0.0952 0.325 Uiso 0.26 1 calc PR F 6
H40B H 0.5662 -0.0820 -0.0581 0.325 Uiso 0.26 1 calc PR F 6
C41A C 0.544(2) 0.034(5) -0.110(2) 0.280(18) Uiso 0.26 1 d PDU F 6
H41A H 0.5454 0.1221 -0.0926 0.336 Uiso 0.26 1 calc PR F 6
H41B H 0.5597 0.0555 -0.1370 0.336 Uiso 0.26 1 calc PR F 6
C42A C 0.486(2) -0.161(6) -0.114(3) 0.29(2) Uiso 0.26 1 d PDU F 6
H42D H 0.5168 -0.2104 -0.1112 0.435 Uiso 0.26 1 calc PR F 6
H42E H 0.4697 -0.1957 -0.1398 0.435 Uiso 0.26 1 calc PR F 6
H42F H 0.4651 -0.1827 -0.0904 0.435 Uiso 0.26 1 calc PR F 6
O11B O 0.4485(15) -0.649(4) -0.1621(10) 0.154(12) Uani 0.21 1 d PDU G 7
O12B O 0.446(2) -0.757(8) -0.2423(19) 0.306(19) Uani 0.21 1 d PDU G 7
C39B C 0.4986(14) -0.625(7) -0.1733(19) 0.23(2) Uiso 0.21 1 d PDU G 7
H39D H 0.5197 -0.6590 -0.1509 0.338 Uiso 0.21 1 calc PR G 7
H39E H 0.5041 -0.5207 -0.1777 0.338 Uiso 0.21 1 calc PR G 7
H39F H 0.5061 -0.6775 -0.1989 0.338 Uiso 0.21 1 calc PR G 7
C40B C 0.4145(16) -0.585(6) -0.1912(15) 0.184(13) Uiso 0.21 1 d PDU G 7
H40C H 0.4108 -0.4807 -0.1852 0.221 Uiso 0.21 1 calc PR G 7
H40D H 0.3825 -0.6321 -0.1879 0.221 Uiso 0.21 1 calc PR G 7
C41B C 0.432(3) -0.606(6) -0.2358(12) 0.274(18) Uiso 0.21 1 d PDU G 7
H41C H 0.4066 -0.5787 -0.2555 0.329 Uiso 0.21 1 calc PR G 7
H41D H 0.4606 -0.5420 -0.2409 0.329 Uiso 0.21 1 calc PR G 7
C42B C 0.423(3) -0.855(5) -0.213(2) 0.34(3) Uiso 0.21 1 d PDU G 7
H42G H 0.4305 -0.9550 -0.2208 0.508 Uiso 0.21 1 calc PR G 7
H42H H 0.3882 -0.8392 -0.2134 0.508 Uiso 0.21 1 calc PR G 7
H42I H 0.4357 -0.8356 -0.1850 0.508 Uiso 0.21 1 calc PR G 7
O11C O 0.5654(15) -0.470(5) -0.2208(12) 0.277(15) Uani 0.25 1 d PDU H 8
O12C O 0.5088(9) -0.407(4) -0.1493(10) 0.169(9) Uani 0.25 1 d PDU H 8
C39C C 0.6039(19) -0.494(7) -0.2503(14) 0.23(2) Uiso 0.25 1 d PDU H 8
H39J H 0.6292 -0.4210 -0.2463 0.342 Uiso 0.25 1 calc PR H 8
H39K H 0.5910 -0.4866 -0.2786 0.342 Uiso 0.25 1 calc PR H 8
H39L H 0.6176 -0.5909 -0.2460 0.342 Uiso 0.25 1 calc PR H 8
C40C C 0.5737(19) -0.546(4) -0.1821(15) 0.268(15) Uiso 0.25 1 d PDU H 8
H40G H 0.6083 -0.5721 -0.1798 0.321 Uiso 0.25 1 calc PR H 8
H40H H 0.5546 -0.6371 -0.1819 0.321 Uiso 0.25 1 calc PR H 8
C41C C 0.5590(12) -0.452(5) -0.1451(12) 0.211(12) Uiso 0.25 1 d PDU H 8
H41G H 0.5632 -0.5068 -0.1190 0.253 Uiso 0.25 1 calc PR H 8
H41H H 0.5801 -0.3648 -0.1439 0.253 Uiso 0.25 1 calc PR H 8
C42C C 0.5034(14) -0.287(4) -0.1778(14) 0.167(15) Uiso 0.25 1 d PDU H 8
H42J H 0.4784 -0.2208 -0.1674 0.251 Uiso 0.25 1 calc PR H 8
H42K H 0.4939 -0.3238 -0.2051 0.251 Uiso 0.25 1 calc PR H 8
H42L H 0.5342 -0.2351 -0.1801 0.251 Uiso 0.25 1 calc PR H 8

loop_
_atom_site_aniso_label
_atom_site_aniso_U_11
_atom_site_aniso_U_22
_atom_site_aniso_U_33
_atom_site_aniso_U_23
_atom_site_aniso_U_13
_atom_site_aniso_U_12
O1 0.045(2) 0.050(3) 0.117(4) 0.024(2) -0.003(2) 0.0072(18)
O2 0.048(2) 0.041(2) 0.106(3) 0.021(2) 0.001(2) 0.0069(18)
O3 0.087(3) 0.105(4) 0.055(3) -0.043(3) 0.016(2) -0.029(3)
O4 0.086(3) 0.095(3) 0.048(2) -0.037(2) 0.015(2) -0.015(3)
O5 0.087(3) 0.089(3) 0.043(2) 0.035(2) -0.011(2) -0.019(2)
O6 0.100(3) 0.105(4) 0.048(3) 0.040(2) -0.036(2) -0.034(3)
C1 0.038(3) 0.038(3) 0.026(2) 0.004(2) 0.000(2) -0.002(2)
C2 0.035(3) 0.039(3) 0.026(3) 0.003(2) -0.0027(19) -0.006(2)
C3 0.038(3) 0.037(3) 0.022(2) -0.001(2) 0.0021(19) -0.005(2)
C4 0.032(2) 0.031(3) 0.031(2) -0.001(2) -0.001(2) -0.0045(19)
C5 0.033(3) 0.032(3) 0.027(2) 0.005(2) -0.0021(19) 0.003(2)
C6 0.035(3) 0.035(3) 0.031(3) -0.001(2) 0.003(2) -0.007(2)
C7 0.067(4) 0.045(3) 0.035(3) -0.004(3) 0.008(2) 0.008(3)
C8 0.054(3) 0.055(4) 0.032(3) 0.008(3) -0.001(2) 0.001(3)
C9 0.050(3) 0.028(3) 0.034(3) -0.007(2) 0.001(2) 0.003(2)
C10 0.044(3) 0.035(3) 0.026(2) 0.005(2) -0.005(2) 0.004(2)
C11 0.034(3) 0.039(3) 0.071(4) 0.007(3) -0.008(2) 0.001(2)
C12 0.047(3) 0.026(3) 0.076(4) 0.004(3) -0.009(3) 0.002(2)
C13 0.038(3) 0.042(3) 0.058(3) 0.013(3) 0.000(2) -0.001(2)
C14 0.037(3) 0.049(4) 0.084(4) 0.015(3) -0.001(3) 0.001(3)
C15 0.043(3) 0.031(3) 0.074(4) 0.015(3) -0.002(3) -0.005(2)
C16 0.036(3) 0.032(3) 0.073(4) 0.016(3) 0.003(3) 0.000(2)
C17 0.046(3) 0.040(3) 0.022(2) 0.000(2) 0.000(2) -0.001(2)
C18 0.053(3) 0.053(4) 0.024(3) -0.008(2) 0.001(2) -0.005(3)
C19 0.048(3) 0.063(4) 0.036(3) -0.005(3) 0.007(2) -0.010(3)
C20 0.059(3) 0.047(3) 0.025(3) -0.008(2) 0.002(2) 0.003(3)
C21 0.061(4) 0.069(4) 0.038(3) -0.017(3) 0.002(3) -0.019(3)
C22 0.057(3) 0.063(4) 0.032(3) -0.011(3) 0.012(2) -0.013(3)
C23 0.059(4) 0.068(4) 0.029(3) -0.009(3) 0.014(3) -0.009(3)
C24 0.052(3) 0.032(3) 0.024(2) 0.002(2) 0.004(2) 0.002(2)
C25 0.055(3) 0.046(3) 0.037(3) 0.007(3) -0.012(2) -0.015(3)
C26 0.060(3) 0.053(4) 0.027(3) 0.011(3) -0.011(2) -0.006(3)
C27 0.063(4) 0.039(3) 0.033(3) 0.002(3) 0.002(2) 0.003(3)
C28 0.067(4) 0.054(4) 0.033(3) 0.019(3) -0.008(3) -0.010(3)
C29 0.052(3) 0.058(4) 0.038(3) 0.015(3) -0.006(2) -0.009(3)
C30 0.069(4) 0.053(4) 0.032(3) 0.014(3) -0.006(3) -0.001(3)
O7 0.097(15) 0.156(17) 0.095(14) -0.022(15) 0.037(12) -0.051(14)
O8 0.100(12) 0.068(12) 0.099(12) -0.034(10) -0.047(10) 0.013(10)
O7A 0.28(2) 0.27(2) 0.27(2) 0.026(17) 0.009(17) 0.014(17)
O8A 0.25(2) 0.24(2) 0.25(2) 0.025(17) -0.026(16) -0.014(16)
O9 0.039(9) 0.086(12) 0.062(10) 0.017(10) 0.008(7) -0.056(9)
O10 0.142(15) 0.121(15) 0.141(16) -0.024(14) 0.016(13) -0.042(13)
O9A 0.142(14) 0.157(16) 0.158(16) -0.020(14) 0.022(13) -0.046(13)
O10A 0.29(2) 0.28(2) 0.26(2) -0.012(17) 0.019(17) 0.005(17)
O11 0.29(2) 0.29(2) 0.29(2) 0.014(17) 0.006(17) 0.025(17)
O12 0.27(2) 0.29(2) 0.27(2) -0.016(17) 0.025(17) -0.006(17)
O11A 0.26(2) 0.26(2) 0.25(2) -0.006(18) 0.025(17) -0.015(18)
O12A 0.29(2) 0.28(2) 0.29(2) 0.003(14) 0.001(14) 0.002(14)
O11B 0.135(18) 0.169(19) 0.158(18) -0.002(15) -0.013(15) 0.022(15)
O12B 0.31(2) 0.31(2) 0.31(2) 0.008(18) 0.005(18) -0.013(18)
O11C 0.28(2) 0.27(2) 0.29(2) -0.004(17) -0.013(17) -0.004(17)
O12C 0.103(13) 0.218(17) 0.185(17) -0.001(15) -0.008(12) -0.043(13)

loop_
_atom_type_symbol
_atom_type_description
_atom_type_scat_dispersion_real
_atom_type_scat_dispersion_imag
_atom_type_scat_source
C C 0.0033 0.0016 'International Tables Vol C Tables 4.2.6.8 and 6.1.1.4'
H H 0.0000 0.0000 'International Tables Vol C Tables 4.2.6.8 and 6.1.1.4'
O O 0.0106 0.0060 'International Tables Vol C Tables 4.2.6.8 and 6.1.1.4'

loop_
_geom_angle_atom_site_label_1
_geom_angle_atom_site_label_2
_geom_angle_atom_site_label_3
_geom_angle
C16 O2 H2A 109.5
C23 O4 H4A 109.5
C30 O6 H6A 109.5
C6 C1 C2 119.0(4)
C6 C1 C10 121.8(4)
C2 C1 C10 119.2(4)
C3 C2 C1 119.7(4)
C3 C2 C8 120.8(4)
C1 C2 C8 119.5(4)
C2 C3 C4 121.2(4)
C2 C3 C17 118.9(4)
C4 C3 C17 119.8(4)
C5 C4 C3 118.5(4)
C5 C4 C9 120.4(4)
C3 C4 C9 121.1(4)
C6 C5 C4 121.3(4)
C6 C5 C24 119.4(4)
C4 C5 C24 119.3(4)
C5 C6 C1 120.3(4)
C5 C6 C7 120.5(4)
C1 C6 C7 119.2(4)
C6 C7 H7A 109.5
C6 C7 H7B 109.5
H7A C7 H7B 109.5
C6 C7 H7C 109.5
H7A C7 H7C 109.5
H7B C7 H7C 109.5
C2 C8 H8A 109.5
C2 C8 H8B 109.5
H8A C8 H8B 109.5
C2 C8 H8C 109.5
H8A C8 H8C 109.5
H8B C8 H8C 109.5
C4 C9 H9A 109.5
C4 C9 H9B 109.5
H9A C9 H9B 109.5
C4 C9 H9C 109.5
H9A C9 H9C 109.5
H9B C9 H9C 109.5
C15 C10 C11 117.8(4)
C15 C10 C1 120.5(4)
C11 C10 C1 121.6(4)
C12 C11 C10 121.8(5)
C12 C11 H11A 119.1
C10 C11 H11A 119.1
C11 C12 C13 120.6(5)
C11 C12 H12A 119.7
C13 C12 H12A 119.7
C14 C13 C12 117.9(5)
C14 C13 C16 121.1(5)
C12 C13 C16 120.8(5)
C13 C14 C15 121.9(5)
C13 C14 H14A 119.0
C15 C14 H14A 119.0
C14 C15 C10 119.6(5)
C14 C15 H15A 120.2
C10 C15 H15A 120.2
O1 C16 O2 123.3(5)
O1 C16 C13 119.4(4)
O2 C16 C13 117.3(4)
C22 C17 C18 119.1(4)
C22 C17 C3 120.5(4)
C18 C17 C3 120.4(4)
C17 C18 C19 121.0(4)
C17 C18 H18A 119.5
C19 C18 H18A 119.5
C20 C19 C18 118.9(5)
C20 C19 H19A 120.6
C18 C19 H19A 120.6
C19 C20 C21 120.3(4)
C19 C20 C23 121.0(5)
C21 C20 C23 118.7(5)
C20 C21 C22 119.4(5)
C20 C21 H21A 120.3
C22 C21 H21A 120.3
C17 C22 C21 121.3(5)
C17 C22 H22A 119.3
C21 C22 H22A 119.3
O3 C23 O4 122.4(5)
O3 C23 C20 120.7(5)
O4 C23 C20 116.9(5)
C25 C24 C29 118.2(4)
C25 C24 C5 122.1(4)
C29 C24 C5 119.7(4)
C26 C25 C24 121.1(5)
C26 C25 H25A 119.4
C24 C25 H25A 119.4
C27 C26 C25 120.0(5)
C27 C26 H26A 120.0
C25 C26 H26A 120.0
C26 C27 C28 120.7(5)
C26 C27 C30 120.2(5)
C28 C27 C30 119.1(5)
C29 C28 C27 119.5(5)
C29 C28 H28A 120.3
C27 C28 H28A 120.3
C28 C29 C24 120.4(5)
C28 C29 H29A 119.8
C24 C29 H29A 119.8
O5 C30 O6 124.2(5)
O5 C30 C27 119.1(5)
O6 C30 C27 116.7(5)
C31 O7 C32 111.6(10)
C33 O8 C34 110.7(10)
O7 C31 H31A 109.5
O7 C31 H31B 109.5
H31A C31 H31B 109.5
O7 C31 H31C 109.5
H31A C31 H31C 109.5
H31B C31 H31C 109.5
O7 C32 C33 110.0(10)
O7 C32 H32A 109.7
C33 C32 H32A 109.7
O7 C32 H32B 109.7
C33 C32 H32B 109.7
H32A C32 H32B 108.2
O8 C33 C32 111.0(10)
O8 C33 H33A 109.4
C32 C33 H33A 109.4
O8 C33 H33B 109.4
C32 C33 H33B 109.4
H33A C33 H33B 108.0
O8 C34 H34A 109.5
O8 C34 H34B 109.5
H34A C34 H34B 109.5
O8 C34 H34C 109.5
H34A C34 H34C 109.5
H34B C34 H34C 109.5
C31A O7A C32A 110.8(10)
C33A O8A C34A 111.1(10)
O7A C31A H31D 109.5
O7A C31A H31E 109.5
H31D C31A H31E 109.5
O7A C31A H31F 109.5
H31D C31A H31F 109.5
H31E C31A H31F 109.5
O7A C32A C33A 110.5(10)
O7A C32A H32C 109.5
C33A C32A H32C 109.5
O7A C32A H32D 109.5
C33A C32A H32D 109.5
H32C C32A H32D 108.1
O8A C33A C32A 110.8(10)
O8A C33A H33C 109.5
C32A C33A H33C 109.5
O8A C33A H33D 109.5
C32A C33A H33D 109.5
H33C C33A H33D 108.1
O8A C34A H34D 109.5
O8A C34A H34E 109.5
H34D C34A H34E 109.5
O8A C34A H34F 109.5
H34D C34A H34F 109.5
H34E C34A H34F 109.5
C36 O9 C35 112.8(9)
C37 O10 C38 112.8(10)
O9 C35 H35A 109.5
O9 C35 H35B 109.5
H35A C35 H35B 109.5
O9 C35 H35C 109.5
H35A C35 H35C 109.5
H35B C35 H35C 109.5
O9 C36 C37 112.4(9)
O9 C36 H36A 109.1
C37 C36 H36A 109.1
O9 C36 H36B 109.1
C37 C36 H36B 109.1
H36A C36 H36B 107.9
O10 C37 C36 112.1(10)
O10 C37 H37A 109.2
C36 C37 H37A 109.2
O10 C37 H37B 109.2
C36 C37 H37B 109.2
H37A C37 H37B 107.9
O10 C38 H38A 109.5
O10 C38 H38B 109.5
H38A C38 H38B 109.5
O10 C38 H38C 109.5
H38A C38 H38C 109.5
H38B C38 H38C 109.5
C36A O9A C35A 112.5(10)
C37A O10A C38A 111.5(10)
O9A C35A H35D 109.5
O9A C35A H35E 109.5
H35D C35A H35E 109.5
O9A C35A H35F 109.5
H35D C35A H35F 109.5
H35E C35A H35F 109.5
O9A C36A C37A 110.3(10)
O9A C36A H36C 109.6
C37A C36A H36C 109.6
O9A C36A H36D 109.6
C37A C36A H36D 109.6
H36C C36A H36D 108.1
O10A C37A C36A 110.7(10)
O10A C37A H37C 109.5
C36A C37A H37C 109.5
O10A C37A H37D 109.5
C36A C37A H37D 109.5
H37C C37A H37D 108.1
O10A C38A H38D 109.5
O10A C38A H38E 109.5
H38D C38A H38E 109.5
O10A C38A H38F 109.5
H38D C38A H38F 109.5
H38E C38A H38F 109.5
C39 O11 C40 111.1(10)
C42 O12 C41 111.6(10)
O11 C39 H39G 109.5
O11 C39 H39H 109.5
H39G C39 H39H 109.5
O11 C39 H39I 109.5
H39G C39 H39I 109.5
H39H C39 H39I 109.5
O11 C40 C41 110.3(10)
O11 C40 H40E 109.6
C41 C40 H40E 109.6
O11 C40 H40F 109.6
C41 C40 H40F 109.6
H40E C40 H40F 108.1
O12 C41 C40 110.8(10)
O12 C41 H41E 109.5
C40 C41 H41E 109.5
O12 C41 H41F 109.5
C40 C41 H41F 109.5
H41E C41 H41F 108.1
O12 C42 H42G 109.5
O12 C42 H42H 109.5
H42G C42 H42H 109.5
O12 C42 H42I 109.5
H42G C42 H42I 109.5
H42H C42 H42I 109.5
C39A O11A C40A 113.1(9)
C39A O11A C42A 136(4)
C40A O11A C42A 97(3)
C42A O12A C41A 112.1(9)
O11A C39A H39A 109.5
O11A C39A H39B 109.5
H39A C39A H39B 109.5
O11A C39A H39C 109.5
H39A C39A H39C 109.5
H39B C39A H39C 109.5
O11A C40A C41A 110.3(10)
O11A C40A H40A 109.6
C41A C40A H40A 109.6
O11A C40A H40B 109.6
C41A C40A H40B 109.6
H40A C40A H40B 108.1
O12A C41A C40A 109.4(9)
O12A C41A H41A 109.8
C40A C41A H41A 109.8
O12A C41A H41B 109.8
C40A C41A H41B 109.8
H41A C41A H41B 108.3
O12A C42A O11A 101.6(13)
O12A C42A H42D 109.5
O11A C42A H42D 10.1
O12A C42A H42E 109.5
O11A C42A H42E 118.8
H42D C42A H42E 109.5
O12A C42A H42F 109.5
O11A C42A H42F 107.5
H42D C42A H42F 109.5
H42E C42A H42F 109.5
C40B O11B C39B 113.3(9)
C42B O12B C41B 112.8(9)
O11B C39B H39D 109.5
O11B C39B H39E 109.5
H39D C39B H39E 109.5
O11B C39B H39F 109.5
H39D C39B H39F 109.5
H39E C39B H39F 109.5
O11B C40B C41B 110.3(9)
O11B C40B H40C 109.6
C41B C40B H40C 109.6
O11B C40B H40D 109.6
C41B C40B H40D 109.6
H40C C40B H40D 108.1
O12B C41B C40B 109.7(9)
O12B C41B H41C 109.7
C40B C41B H41C 109.7
O12B C41B H41D 109.7
C40B C41B H41D 109.7
H41C C41B H41D 108.2
O12B C42B H42G 109.5
O12B C42B H42H 109.5
H42G C42B H42H 109.5
O12B C42B H42I 109.5
H42G C42B H42I 109.5
H42H C42B H42I 109.5
C39C O11C C40C 111.9(10)
C42C O12C C41C 112.0(10)
O11C C39C H39J 109.5
O11C C39C H39K 109.5
H39J C39C H39K 109.5
O11C C39C H39L 109.5
H39J C39C H39L 109.5
H39K C39C H39L 109.5
O11C C40C C41C 110.5(10)
O11C C40C H40G 109.6
C41C C40C H40G 109.6
O11C C40C H40H 109.6
C41C C40C H40H 109.6
H40G C40C H40H 108.1
O12C C41C C40C 109.9(10)
O12C C41C H41G 109.7
C40C C41C H41G 109.7
O12C C41C H41H 109.7
C40C C41C H41H 109.7
H41G C41C H41H 108.2
O12C C42C H42J 109.5
O12C C42C H42K 109.5
H42J C42C H42K 109.5
O12C C42C H42L 109.5
H42J C42C H42L 109.5
H42K C42C H42L 109.5

loop_
_geom_bond_atom_site_label_1
_geom_bond_atom_site_label_2
_geom_bond_distance
O1 C16 1.259(5)
O2 C16 1.277(6)
O2 H2A 0.8200
O3 C23 1.252(6)
O4 C23 1.275(6)
O4 H4A 0.8200
O5 C30 1.255(6)
O6 C30 1.263(6)
O6 H6A 0.8200
C1 C6 1.407(6)
C1 C2 1.416(6)
C1 C10 1.463(6)
C2 C3 1.393(6)
C2 C8 1.515(6)
C3 C4 1.403(6)
C3 C17 1.502(6)
C4 C5 1.398(6)
C4 C9 1.500(6)
C5 C6 1.387(6)
C5 C24 1.500(6)
C6 C7 1.521(6)
C7 H7A 0.9600
C7 H7B 0.9600
C7 H7C 0.9600
C8 H8A 0.9600
C8 H8B 0.9600
C8 H8C 0.9600
C9 H9A 0.9600
C9 H9B 0.9600
C9 H9C 0.9600
C10 C15 1.384(6)
C10 C11 1.391(7)
C11 C12 1.343(7)
C11 H11A 0.9300
C12 C13 1.395(7)
C12 H12A 0.9300
C13 C14 1.357(7)
C13 C16 1.451(7)
C14 C15 1.383(7)
C14 H14A 0.9300
C15 H15A 0.9300
C17 C22 1.360(7)
C17 C18 1.378(6)
C18 C19 1.402(6)
C18 H18A 0.9300
C19 C20 1.373(7)
C19 H19A 0.9300
C20 C21 1.386(7)
C20 C23 1.472(7)
C21 C22 1.387(7)
C21 H21A 0.9300
C22 H22A 0.9300
C24 C25 1.374(6)
C24 C29 1.397(6)
C25 C26 1.371(6)
C25 H25A 0.9300
C26 C27 1.352(7)
C26 H26A 0.9300
C27 C28 1.379(7)
C27 C30 1.498(7)
C28 C29 1.373(6)
C28 H28A 0.9300
C29 H29A 0.9300
O7 C31 1.417(9)
O7 C32 1.422(9)
O8 C33 1.418(9)
O8 C34 1.430(9)
C31 H31A 0.9600
C31 H31B 0.9600
C31 H31C 0.9600
C32 C33 1.496(9)
C32 H32A 0.9700
C32 H32B 0.9700
C33 H33A 0.9700
C33 H33B 0.9700
C34 H34A 0.9600
C34 H34B 0.9600
C34 H34C 0.9600
O7A C31A 1.424(9)
O7A C32A 1.424(9)
O8A C33A 1.422(9)
O8A C34A 1.424(9)
C31A H31D 0.9600
C31A H31E 0.9600
C31A H31F 0.9600
C32A C33A 1.497(9)
C32A H32C 0.9700
C32A H32D 0.9700
C33A H33C 0.9700
C33A H33D 0.9700
C34A H34D 0.9600
C34A H34E 0.9600
C34A H34F 0.9600
O9 C36 1.412(9)
O9 C35 1.420(9)
O10 C37 1.416(9)
O10 C38 1.416(9)
C35 H35A 0.9600
C35 H35B 0.9600
C35 H35C 0.9600
C36 C37 1.489(9)
C36 H36A 0.9700
C36 H36B 0.9700
C37 H37A 0.9700
C37 H37B 0.9700
C38 H38A 0.9600
C38 H38B 0.9600
C38 H38C 0.9600
O9A C36A 1.413(9)
O9A C35A 1.420(9)
O10A C37A 1.418(9)
O10A C38A 1.423(9)
C35A H35D 0.9600
C35A H35E 0.9600
C35A H35F 0.9600
C36A C37A 1.503(9)
C36A H36C 0.9700
C36A H36D 0.9700
C37A H37C 0.9700
C37A H37D 0.9700
C38A H38D 0.9600
C38A H38E 0.9600
C38A H38F 0.9600
O11 C39 1.422(9)
O11 C40 1.424(9)
O12 C42 1.420(9)
O12 C41 1.421(9)
C39 H39G 0.9600
C39 H39H 0.9600
C39 H39I 0.9600
C40 C41 1.498(9)
C40 H40E 0.9700
C40 H40F 0.9700
C41 H41E 0.9700
C41 H41F 0.9700
C42 H42G 0.9600
C42 H42H 0.9600
C42 H42I 0.9600
O11A C39A 1.423(9)
O11A C40A 1.424(9)
O11A C42A 1.88(8)
O12A C42A 1.429(9)
O12A C41A 1.429(9)
C39A H39A 0.9600
C39A H39B 0.9600
C39A H39C 0.9600
C40A C41A 1.503(9)
C40A H40A 0.9700
C40A H40B 0.9700
C41A H41A 0.9700
C41A H41B 0.9700
C42A H42D 0.9600
C42A H42E 0.9600
C42A H42F 0.9600
O11B C40B 1.420(9)
O11B C39B 1.422(9)
O12B C42B 1.424(9)
O12B C41B 1.428(9)
C39B H39D 0.9600
C39B H39E 0.9600
C39B H39F 0.9600
C40B C41B 1.502(9)
C40B H40C 0.9700
C40B H40D 0.9700
C41B H41C 0.9700
C41B H41D 0.9700
C42B H42G 0.9600
C42B H42H 0.9600
C42B H42I 0.9600
O11C C39C 1.416(9)
O11C C40C 1.421(9)
O12C C42C 1.418(9)
O12C C41C 1.425(9)
C39C H39J 0.9600
C39C H39K 0.9600
C39C H39L 0.9600
C40C C41C 1.502(9)
C40C H40G 0.9700
C40C H40H 0.9700
C41C H41G 0.9700
C41C H41H 0.9700
C42C H42J 0.9600
C42C H42K 0.9600
C42C H42L 0.9600

loop_
_geom_torsion_atom_site_label_1
_geom_torsion_atom_site_label_2
_geom_torsion_atom_site_label_3
_geom_torsion_atom_site_label_4
_geom_torsion
C6 C1 C2 C3 0.4(6)
C10 C1 C2 C3 178.1(4)
C6 C1 C2 C8 178.5(4)
C10 C1 C2 C8 -3.9(6)
C1 C2 C3 C4 -0.6(6)
C8 C2 C3 C4 -178.6(4)
C1 C2 C3 C17 179.3(4)
C8 C2 C3 C17 1.2(6)
C2 C3 C4 C5 1.0(6)
C17 C3 C4 C5 -178.8(4)
C2 C3 C4 C9 179.9(4)
C17 C3 C4 C9 0.0(6)
C3 C4 C5 C6 -1.4(6)
C9 C4 C5 C6 179.8(4)
C3 C4 C5 C24 178.4(4)
C9 C4 C5 C24 -0.5(6)
C4 C5 C6 C1 1.3(7)
C24 C5 C6 C1 -178.5(4)
C4 C5 C6 C7 179.8(4)
C24 C5 C6 C7 0.1(6)
C2 C1 C6 C5 -0.8(6)
C10 C1 C6 C5 -178.3(4)
C2 C1 C6 C7 -179.3(4)
C10 C1 C6 C7 3.1(6)
C6 C1 C10 C15 -93.8(5)
C2 C1 C10 C15 88.6(5)
C6 C1 C10 C11 89.9(6)
C2 C1 C10 C11 -87.7(6)
C15 C10 C11 C12 -3.8(7)
C1 C10 C11 C12 172.6(5)
C10 C11 C12 C13 -0.9(8)
C11 C12 C13 C14 5.1(8)
C11 C12 C13 C16 -171.1(5)
C12 C13 C14 C15 -4.5(8)
C16 C13 C14 C15 171.6(5)
C13 C14 C15 C10 -0.2(8)
C11 C10 C15 C14 4.4(7)
C1 C10 C15 C14 -172.1(5)
C14 C13 C16 O1 4.0(8)
C12 C13 C16 O1 -179.9(5)
C14 C13 C16 O2 -175.2(5)
C12 C13 C16 O2 0.9(8)
C2 C3 C17 C22 -83.0(6)
C4 C3 C17 C22 96.8(6)
C2 C3 C17 C18 95.2(5)
C4 C3 C17 C18 -85.0(6)
C22 C17 C18 C19 0.5(8)
C3 C17 C18 C19 -177.8(5)
C17 C18 C19 C20 -0.7(8)
C18 C19 C20 C21 0.3(8)
C18 C19 C20 C23 -178.7(5)
C19 C20 C21 C22 0.3(8)
C23 C20 C21 C22 179.4(5)
C18 C17 C22 C21 0.2(8)
C3 C17 C22 C21 178.4(5)
C20 C21 C22 C17 -0.6(9)
C19 C20 C23 O3 -178.3(6)
C21 C20 C23 O3 2.6(8)
C19 C20 C23 O4 0.8(8)
C21 C20 C23 O4 -178.2(5)
C6 C5 C24 C25 -91.6(6)
C4 C5 C24 C25 88.6(6)
C6 C5 C24 C29 87.8(6)
C4 C5 C24 C29 -92.0(5)
C29 C24 C25 C26 0.7(8)
C5 C24 C25 C26 -179.8(5)
C24 C25 C26 C27 -0.9(8)
C25 C26 C27 C28 0.6(8)
C25 C26 C27 C30 -179.3(5)
C26 C27 C28 C29 -0.1(8)
C30 C27 C28 C29 179.8(5)
C27 C28 C29 C24 -0.1(8)
C25 C24 C29 C28 -0.2(8)
C5 C24 C29 C28 -179.7(5)
C26 C27 C30 O5 178.1(5)
C28 C27 C30 O5 -1.8(8)
C26 C27 C30 O6 -2.9(8)
C28 C27 C30 O6 177.2(5)
C31 O7 C32 C33 -176(3)
C34 O8 C33 C32 -102(3)
O7 C32 C33 O8 -132(3)
C31A O7A C32A C33A 85(6)
C34A O8A C33A C32A 88(6)
O7A C32A C33A O8A -137(3)
C35 O9 C36 C37 4(4)
C38 O10 C37 C36 140(3)
O9 C36 C37 O10 143(3)
C35A O9A C36A C37A -176(3)
C38A O10A C37A C36A -135(5)
O9A C36A C37A O10A 126(4)
C39 O11 C40 C41 7(7)
C42 O12 C41 C40 -132(5)
O11 C40 C41 O12 75(6)
C39A O11A C40A C41A -176(5)
C42A O11A C40A C41A -28(6)
C42A O12A C41A C40A -18(8)
O11A C40A C41A O12A 33(7)
C41A O12A C42A O11A 0(8)
C39A O11A C42A O12A 152(5)
C40A O11A C42A O12A 17(7)
C39B O11B C40B C41B 40(6)
C42B O12B C41B C40B 22(9)
O11B C40B C41B O12B 49(7)
C39C O11C C40C C41C 140(5)
C42C O12C C41C C40C -80(3)
O11C C40C C41C O12C 56(4)
